data_7114626
loop_
_publ_author_name
'Jie Zhang'
'Jianming Geng'
'Guiming Zheng'
'Jingcao Dai'
'Zhiyong Fu'

_publ_section_title
;
 Highly stable photoresponsive complex framework formation involves
 unusual selective hydrogenation of a pyridine derivative
;
_journal_name_full Chem.Commun.
_journal_page_first 7326
_journal_paper_doi 10.1039/C4CC02584A
_journal_volume 50
_journal_year 2014
_chemical_formula_sum 'C34 H34 N4 O4 Zn'
_chemical_formula_weight 628.02
_chemical_name_systematic
; 
 ? 
;
_space_group_IT_number 43
_symmetry_cell_setting orthorhombic
_symmetry_space_group_name_Hall 'F 2 -2d'
_symmetry_space_group_name_H-M 'F d d 2'
_atom_sites_solution_hydrogens geom
_atom_sites_solution_primary direct
_atom_sites_solution_secondary difmap
_audit_creation_method SHELXL-97
_cell_angle_alpha 90.00
_cell_angle_beta 90.00
_cell_angle_gamma 90.00
_cell_formula_units_Z 8
_cell_length_a 21.494(4)
_cell_length_b 36.481(7)
_cell_length_c 7.2800(13)
_cell_measurement_reflns_used 2160
_cell_measurement_temperature 110(2)
_cell_measurement_theta_max 25.35
_cell_measurement_theta_min 3.01
_cell_volume 5708.4(18)
_computing_cell_refinement 'SMART and SAINT'
_computing_data_collection SMART
_computing_data_reduction 'Bruker SHELXTL'
_computing_molecular_graphics 'Bruker SHELXTL'
_computing_publication_material 'Bruker SHELXTL'
_computing_structure_refinement 'SHELXL-97 (Sheldrick, 1997)'
_computing_structure_solution 'SHELXS-97 (Sheldrick, 1990)'
_diffrn_ambient_temperature 110(2)
_diffrn_measured_fraction_theta_full 0.982
_diffrn_measured_fraction_theta_max 0.982
_diffrn_radiation_monochromator graphite
_diffrn_radiation_source 'fine-focus sealed tube'
_diffrn_radiation_type MoK\a
_diffrn_radiation_wavelength 0.71073
_diffrn_reflns_av_R_equivalents 0.0241
_diffrn_reflns_av_sigmaI/netI 0.0418
_diffrn_reflns_limit_h_max 15
_diffrn_reflns_limit_h_min -25
_diffrn_reflns_limit_k_max 29
_diffrn_reflns_limit_k_min -43
_diffrn_reflns_limit_l_max 8
_diffrn_reflns_limit_l_min -8
_diffrn_reflns_number 6113
_diffrn_reflns_theta_full 25.35
_diffrn_reflns_theta_max 25.35
_diffrn_reflns_theta_min 3.01
_exptl_absorpt_coefficient_mu 0.908
_exptl_absorpt_correction_T_max 0.78
_exptl_absorpt_correction_T_min 0.71
_exptl_absorpt_correction_type multi-scan
_exptl_absorpt_process_details '(SADABS; Sheldrick, 1996)'
_exptl_crystal_colour yellow
_exptl_crystal_density_diffrn 1.461
_exptl_crystal_density_method 'not measured'
_exptl_crystal_description block
_exptl_crystal_F_000 2624
_exptl_crystal_size_max 0.36
_exptl_crystal_size_mid 0.34
_exptl_crystal_size_min 0.28
_refine_diff_density_max 0.637
_refine_diff_density_min -0.414
_refine_diff_density_rms 0.054
_refine_ls_abs_structure_details 'Flack H D (1983), Acta Cryst. A39, 876-881'
_refine_ls_abs_structure_Flack -0.017(17)
_refine_ls_extinction_method none
_refine_ls_goodness_of_fit_ref 1.058
_refine_ls_hydrogen_treatment constr
_refine_ls_matrix_type full
_refine_ls_number_parameters 195
_refine_ls_number_reflns 2424
_refine_ls_number_restraints 3
_refine_ls_restrained_S_all 1.077
_refine_ls_R_factor_all 0.0450
_refine_ls_R_factor_gt 0.0376
_refine_ls_shift/su_max 0.000
_refine_ls_shift/su_mean 0.000
_refine_ls_structure_factor_coef Fsqd
_refine_ls_weighting_details 'calc w=1/[\s^2^(Fo^2^)+(0.0303P)^2^+16.6734P] where P=(Fo^2^+2Fc^2^)/3'
_refine_ls_weighting_scheme calc
_refine_ls_wR_factor_gt 0.0847
_refine_ls_wR_factor_ref 0.0894
_reflns_number_gt 2160
_reflns_number_total 2424
_reflns_threshold_expression >2sigma(I)
_cod_data_source_file c4cc02584a2.cif
_cod_data_source_block 1
_cod_original_cell_volume 5708.6(18)
_cod_original_sg_symbol_H-M Fdd2
_cod_database_code 7114626

loop_
_symmetry_equiv_pos_as_xyz
'x, y, z'
'-x, -y, z'
'x+1/4, -y+1/4, z+1/4'
'-x+1/4, y+1/4, z+1/4'
'x, y+1/2, z+1/2'
'-x, -y+1/2, z+1/2'
'x+1/4, -y+3/4, z+3/4'
'-x+1/4, y+3/4, z+3/4'
'x+1/2, y, z+1/2'
'-x+1/2, -y, z+1/2'
'x+3/4, -y+1/4, z+3/4'
'-x+3/4, y+1/4, z+3/4'
'x+1/2, y+1/2, z'
'-x+1/2, -y+1/2, z'
'x+3/4, -y+3/4, z+1/4'
'-x+3/4, y+3/4, z+1/4'

loop_
_atom_site_label
_atom_site_type_symbol
_atom_site_fract_x
_atom_site_fract_y
_atom_site_fract_z
_atom_site_U_iso_or_equiv
_atom_site_adp_type
_atom_site_occupancy
_atom_site_symmetry_multiplicity
_atom_site_calc_flag
_atom_site_refinement_flags
Zn1 Zn 0.5000 0.0000 0.43673(11) 0.03939(18) Uani 1 2 d SU
O1 O 0.42719(14) 0.01082(9) 0.1971(6) 0.0631(8) Uani 1 1 d U
O2 O 0.46081(14) 0.05122(7) 0.3961(5) 0.0708(11) Uani 1 1 d U
N1 N 0.06666(13) 0.02313(8) -0.8893(5) 0.0373(8) Uani 1 1 d .
C1 C 0.05516(17) 0.03489(11) -0.7201(7) 0.0483(11) Uani 1 1 d .
H1A H 0.0140 0.0325 -0.6740 0.058 Uiso 1 1 calc R
C2 C 0.09937(16) 0.05029(10) -0.6078(6) 0.0437(10) Uani 1 1 d .
H2A H 0.0886 0.0577 -0.4869 0.052 Uiso 1 1 calc R
C3 C 0.12480(15) 0.02803(9) -0.9544(5) 0.0328(8) Uani 1 1 d .
H3A H 0.1341 0.0202 -1.0758 0.039 Uiso 1 1 calc R
C4 C 0.17115(14) 0.04397(8) -0.8506(5) 0.0283(8) Uani 1 1 d .
H4A H 0.2113 0.0474 -0.9025 0.034 Uiso 1 1 calc R
C5 C 0.15983(15) 0.05499(9) -0.6715(6) 0.0313(8) Uani 1 1 d .
C8 C 0.28946(16) 0.05021(9) -0.3071(6) 0.0396(8) Uani 1 1 d .
H8A H 0.3015 0.0296 -0.2262 0.048 Uiso 1 1 calc R
H8B H 0.3262 0.0570 -0.3815 0.048 Uiso 1 1 calc R
C7 C 0.23723(17) 0.03782(9) -0.4345(6) 0.0372(9) Uani 1 1 d .
H7A H 0.2529 0.0181 -0.5155 0.045 Uiso 1 1 calc R
H7B H 0.2028 0.0276 -0.3599 0.045 Uiso 1 1 calc R
C6 C 0.21228(15) 0.06897(8) -0.5525(5) 0.0318(7) Uani 1 1 d .
H6A H 0.2466 0.0772 -0.6356 0.038 Uiso 1 1 calc R
C9 C 0.19552(18) 0.10085(10) -0.4285(6) 0.0434(9) Uani 1 1 d .
H9A H 0.1827 0.1220 -0.5051 0.052 Uiso 1 1 calc R
H9B H 0.1596 0.0938 -0.3507 0.052 Uiso 1 1 calc R
C10 C 0.2487(2) 0.11221(8) -0.3072(9) 0.0404(7) Uani 1 1 d .
H10A H 0.2833 0.1214 -0.3843 0.049 Uiso 1 1 calc R
H10B H 0.2351 0.1324 -0.2257 0.049 Uiso 1 1 calc R
N2 N 0.27104(13) 0.08134(7) -0.1945(4) 0.0288(6) Uani 1 1 d .
C11 C 0.30696(13) 0.08942(8) -0.0389(5) 0.0282(7) Uani 1 1 d .
C12 C 0.29750(15) 0.12184(9) 0.0623(5) 0.0319(8) Uani 1 1 d .
H12A H 0.2676 0.1391 0.0208 0.038 Uiso 1 1 calc R
C13 C 0.33030(16) 0.12899(9) 0.2185(6) 0.0374(9) Uani 1 1 d .
H13A H 0.3230 0.1513 0.2827 0.045 Uiso 1 1 calc R
C14 C 0.37425(17) 0.10437(10) 0.2862(6) 0.0419(10) Uani 1 1 d .
H14A H 0.3974 0.1098 0.3941 0.050 Uiso 1 1 calc R
C15 C 0.35054(15) 0.06418(10) 0.0325(6) 0.0333(9) Uani 1 1 d .
H15A H 0.3575 0.0417 -0.0299 0.040 Uiso 1 1 calc R
C16 C 0.38336(13) 0.07175(9) 0.1922(7) 0.0368(8) Uani 1 1 d .
C17 C 0.42789(17) 0.04208(13) 0.2627(6) 0.0505(11) Uani 1 1 d U

loop_
_atom_site_aniso_label
_atom_site_aniso_U_11
_atom_site_aniso_U_22
_atom_site_aniso_U_33
_atom_site_aniso_U_23
_atom_site_aniso_U_13
_atom_site_aniso_U_12
Zn1 0.0194(2) 0.0315(3) 0.0673(4) 0.000 0.000 0.0015(2)
O1 0.0555(18) 0.0639(16) 0.070(2) 0.0113(18) 0.0072(18) 0.0323(15)
O2 0.0507(17) 0.0393(12) 0.123(3) 0.0240(18) -0.0460(19) -0.0095(11)
N1 0.0214(14) 0.0280(15) 0.062(2) -0.0022(15) 0.0022(14) 0.0015(12)
C1 0.0242(18) 0.042(2) 0.079(3) -0.004(2) 0.0187(19) -0.0017(16)
C2 0.0307(19) 0.041(2) 0.059(3) -0.0013(19) 0.0165(17) 0.0021(15)
C3 0.0217(16) 0.0294(17) 0.047(2) 0.0064(17) 0.0006(15) 0.0011(13)
C4 0.0178(15) 0.0253(15) 0.042(2) 0.0097(14) 0.0030(13) 0.0025(12)
C5 0.0270(17) 0.0209(16) 0.046(2) 0.0047(16) 0.0058(16) 0.0046(13)
C8 0.0396(19) 0.0314(17) 0.048(2) -0.003(2) -0.001(2) 0.0149(14)
C7 0.039(2) 0.0224(17) 0.050(2) 0.0007(17) 0.0020(17) 0.0090(14)
C6 0.0287(16) 0.0314(17) 0.0354(19) 0.0066(19) 0.0075(16) 0.0021(13)
C9 0.053(2) 0.0313(19) 0.046(2) 0.0003(18) -0.0054(19) 0.0204(17)
C10 0.059(2) 0.0239(14) 0.0387(18) 0.000(2) -0.0037(17) 0.0062(17)
N2 0.0336(15) 0.0233(13) 0.0293(16) 0.0034(13) 0.0055(12) 0.0062(12)
C11 0.0219(14) 0.0249(16) 0.038(2) 0.0087(16) 0.0072(15) 0.0005(11)
C12 0.0270(16) 0.0248(16) 0.044(2) 0.0022(16) 0.0033(15) -0.0024(13)
C13 0.0353(18) 0.0273(16) 0.050(2) -0.0003(17) -0.0021(17) -0.0095(14)
C14 0.0294(18) 0.043(2) 0.053(2) 0.0103(19) -0.0072(17) -0.0183(16)
C15 0.0256(18) 0.0270(17) 0.047(2) 0.0082(16) 0.0083(16) 0.0001(14)
C16 0.0172(14) 0.0348(18) 0.058(2) 0.0145(19) -0.0011(18) -0.0065(13)
C17 0.0236(18) 0.057(2) 0.071(3) 0.0235(19) -0.0047(18) -0.0149(18)

loop_
_atom_type_symbol
_atom_type_description
_atom_type_scat_dispersion_real
_atom_type_scat_dispersion_imag
_atom_type_scat_source
C C 0.0033 0.0016 'International Tables Vol C Tables 4.2.6.8 and 6.1.1.4'
H H 0.0000 0.0000 'International Tables Vol C Tables 4.2.6.8 and 6.1.1.4'
N N 0.0061 0.0033 'International Tables Vol C Tables 4.2.6.8 and 6.1.1.4'
O O 0.0106 0.0060 'International Tables Vol C Tables 4.2.6.8 and 6.1.1.4'
Zn Zn 0.2839 1.4301 'International Tables Vol C Tables 4.2.6.8 and 6.1.1.4'

loop_
_geom_angle_atom_site_label_1
_geom_angle_atom_site_label_2
_geom_angle_atom_site_label_3
_geom_angle
_geom_angle_site_symmetry_1
_geom_angle_site_symmetry_3
O2 Zn1 O2 163.6(2) . 2_655
O2 Zn1 N1 90.07(12) . 9_556
O2 Zn1 N1 99.90(13) 2_655 9_556
O2 Zn1 N1 99.90(13) . 10_556
O2 Zn1 N1 90.07(12) 2_655 10_556
N1 Zn1 N1 105.40(19) 9_556 10_556
O2 Zn1 O1 58.50(12) . .
O2 Zn1 O1 108.24(14) 2_655 .
N1 Zn1 O1 146.01(13) 9_556 .
N1 Zn1 O1 93.47(12) 10_556 .
O2 Zn1 O1 108.24(14) . 2_655
O2 Zn1 O1 58.50(12) 2_655 2_655
N1 Zn1 O1 93.47(12) 9_556 2_655
N1 Zn1 O1 146.01(13) 10_556 2_655
O1 Zn1 O1 85.55(17) . 2_655
O2 Zn1 C17 136.66(17) . 2_655
O2 Zn1 C17 29.46(14) 2_655 2_655
N1 Zn1 C17 97.40(12) 9_556 2_655
N1 Zn1 C17 118.68(14) 10_556 2_655
O1 Zn1 C17 97.88(14) . 2_655
O1 Zn1 C17 29.04(13) 2_655 2_655
O2 Zn1 C17 29.46(14) . .
O2 Zn1 C17 136.66(17) 2_655 .
N1 Zn1 C17 118.68(14) 9_556 .
N1 Zn1 C17 97.40(12) 10_556 .
O1 Zn1 C17 29.04(13) . .
O1 Zn1 C17 97.88(14) 2_655 .
C17 Zn1 C17 119.7(2) 2_655 .
C17 O1 Zn1 82.1(3) . .
C17 O2 Zn1 95.8(3) . .
C1 N1 C3 117.1(3) . .
C1 N1 Zn1 124.4(3) . 9_453
C3 N1 Zn1 118.4(3) . 9_453
N1 C1 C2 123.7(3) . .
N1 C1 H1A 118.1 . .
C2 C1 H1A 118.1 . .
C1 C2 C5 119.9(4) . .
C1 C2 H2A 120.0 . .
C5 C2 H2A 120.0 . .
N1 C3 C4 122.2(4) . .
N1 C3 H3A 118.9 . .
C4 C3 H3A 118.9 . .
C3 C4 C5 120.7(3) . .
C3 C4 H4A 119.6 . .
C5 C4 H4A 119.6 . .
C4 C5 C2 116.2(4) . .
C4 C5 C6 120.4(3) . .
C2 C5 C6 123.3(4) . .
N2 C8 C7 111.9(3) . .
N2 C8 H8A 109.2 . .
C7 C8 H8A 109.2 . .
N2 C8 H8B 109.2 . .
C7 C8 H8B 109.2 . .
H8A C8 H8B 107.9 . .
C6 C7 C8 112.4(3) . .
C6 C7 H7A 109.1 . .
C8 C7 H7A 109.1 . .
C6 C7 H7B 109.1 . .
C8 C7 H7B 109.1 . .
H7A C7 H7B 107.8 . .
C5 C6 C9 115.0(3) . .
C5 C6 C7 109.5(3) . .
C9 C6 C7 108.7(3) . .
C5 C6 H6A 107.8 . .
C9 C6 H6A 107.8 . .
C7 C6 H6A 107.8 . .
C10 C9 C6 112.4(3) . .
C10 C9 H9A 109.1 . .
C6 C9 H9A 109.1 . .
C10 C9 H9B 109.1 . .
C6 C9 H9B 109.1 . .
H9A C9 H9B 107.9 . .
N2 C10 C9 111.4(3) . .
N2 C10 H10A 109.4 . .
C9 C10 H10A 109.4 . .
N2 C10 H10B 109.4 . .
C9 C10 H10B 109.4 . .
H10A C10 H10B 108.0 . .
C11 N2 C8 118.0(3) . .
C11 N2 C10 117.9(3) . .
C8 N2 C10 111.8(3) . .
N2 C11 C12 121.3(3) . .
N2 C11 C15 121.7(3) . .
C12 C11 C15 116.8(3) . .
C13 C12 C11 121.5(3) . .
C13 C12 H12A 119.3 . .
C11 C12 H12A 119.3 . .
C12 C13 C14 121.5(3) . .
C12 C13 H13A 119.3 . .
C14 C13 H13A 119.3 . .
C16 C14 C13 118.3(4) . .
C16 C14 H14A 120.8 . .
C13 C14 H14A 120.8 . .
C16 C15 C11 121.0(3) . .
C16 C15 H15A 119.5 . .
C11 C15 H15A 119.5 . .
C14 C16 C15 120.8(3) . .
C14 C16 C17 121.9(4) . .
C15 C16 C17 117.2(4) . .
O1 C17 O2 123.7(4) . .
O1 C17 C16 120.9(4) . .
O2 C17 C16 115.2(4) . .
O1 C17 Zn1 68.9(3) . .
O2 C17 Zn1 54.8(2) . .
C16 C17 Zn1 168.9(4) . .

loop_
_geom_bond_atom_site_label_1
_geom_bond_atom_site_label_2
_geom_bond_distance
_geom_bond_site_symmetry_2
Zn1 O2 2.071(3) .
Zn1 O2 2.071(3) 2_655
Zn1 N1 2.090(3) 9_556
Zn1 N1 2.090(3) 10_556
Zn1 O1 2.376(4) .
Zn1 O1 2.376(4) 2_655
Zn1 C17 2.523(4) 2_655
Zn1 C17 2.523(4) .
O1 C17 1.236(6) .
O2 C17 1.247(5) .
N1 C1 1.328(5) .
N1 C3 1.348(4) .
N1 Zn1 2.090(3) 9_453
C1 C2 1.373(6) .
C1 H1A 0.9500 .
C2 C5 1.390(5) .
C2 H2A 0.9500 .
C3 C4 1.379(5) .
C3 H3A 0.9500 .
C4 C5 1.386(5) .
C4 H4A 0.9500 .
C5 C6 1.510(5) .
C8 N2 1.456(4) .
C8 C7 1.525(5) .
C8 H8A 0.9900 .
C8 H8B 0.9900 .
C7 C6 1.522(5) .
C7 H7A 0.9900 .
C7 H7B 0.9900 .
C6 C9 1.516(5) .
C6 H6A 1.0000 .
C9 C10 1.503(6) .
C9 H9A 0.9900 .
C9 H9B 0.9900 .
C10 N2 1.473(5) .
C10 H10A 0.9900 .
C10 H10B 0.9900 .
N2 C11 1.402(5) .
C11 C12 1.408(5) .
C11 C15 1.412(5) .
C12 C13 1.363(5) .
C12 H12A 0.9500 .
C13 C14 1.394(5) .
C13 H13A 0.9500 .
C14 C16 1.387(5) .
C14 H14A 0.9500 .
C15 C16 1.388(6) .
C15 H15A 0.9500 .
C16 C17 1.533(5) .
